data_4038206
loop_
_publ_author_name
'Helberg, Julian'
'Amp\&sler, Torsten'
'Zipse, Hendrik'

_publ_section_title
;
 Pyridinyl Amide Ion Pairs as Lewis Base Organocatalysts.
;
_journal_name_full 'The Journal of organic chemistry'
_journal_paper_doi 10.1021/acs.joc.0c00114
_journal_year 2020
_chemical_formula_moiety 'C19 H18 P, C12 H11 N2 O2 S'
_chemical_formula_sum 'C31 H29 N2 O2 P S'
_chemical_formula_weight 524.59
_chemical_name_common CG38
_space_group_crystal_system monoclinic
_space_group_IT_number 14
_space_group_name_Hall '-P 2yn'
_space_group_name_H-M_alt 'P 1 21/n 1'
_atom_sites_solution_hydrogens geom
_audit_block_code C19H18P_C12H11N2O2S_vv258_zipse
_audit_creation_method 'APEX3 v2016.5-0'
_audit_update_record 10-Apr-17
_cell_angle_alpha 90
_cell_angle_beta 97.1640(10)
_cell_angle_gamma 90
_cell_formula_units_Z 4
_cell_length_a 9.6191(4)
_cell_length_b 24.8409(10)
_cell_length_c 11.3597(4)
_cell_measurement_reflns_used 9949
_cell_measurement_temperature 100.(2)
_cell_measurement_theta_max 26.4063
_cell_measurement_theta_min 2.6915
_cell_volume 2693.18(18)
_computing_cell_refinement 'SAINT V8.37A (Bruker AXS Inc., 2015)'
_computing_data_collection 'APEX3 v2016.5-0, Bruker AXS (2016)'
_computing_data_reduction 'SAINT V8.37A (Bruker AXS Inc., 2015)'
_computing_molecular_graphics 'shelXle (C.B. Huebschle, rev 786)'
_computing_structure_refinement 'SHELXL-2014/7 (Sheldrick, 2014)'
_computing_structure_solution 'XT, VERSION 2014/5'
_diffrn_ambient_temperature 100.(2)
_diffrn_detector_area_resol_mean 7.4074
_diffrn_measured_fraction_theta_full 0.996
_diffrn_measured_fraction_theta_max 0.996
_diffrn_measurement_device 'fixed-chi three-circle diffractometer'
_diffrn_measurement_device_type 'Bruker D8 Venture TXS'
_diffrn_measurement_method 'mix of phi and omega scans'
_diffrn_radiation_monochromator 'focusing mirrors'
_diffrn_radiation_type MoK\a
_diffrn_radiation_wavelength 0.71073
_diffrn_reflns_av_R_equivalents 0.0408
_diffrn_reflns_av_unetI/netI 0.0325
_diffrn_reflns_Laue_measured_fraction_full 0.996
_diffrn_reflns_Laue_measured_fraction_max 0.996
_diffrn_reflns_limit_h_max 12
_diffrn_reflns_limit_h_min -10
_diffrn_reflns_limit_k_max 30
_diffrn_reflns_limit_k_min -31
_diffrn_reflns_limit_l_max 14
_diffrn_reflns_limit_l_min -14
_diffrn_reflns_number 24746
_diffrn_reflns_point_group_measured_fraction_full 0.996
_diffrn_reflns_point_group_measured_fraction_max 0.996
_diffrn_reflns_theta_full 25.242
_diffrn_reflns_theta_max 26.372
_diffrn_reflns_theta_min 3.257
_diffrn_source 'rotating anode (TXS)'
_diffrn_source_current 50
_diffrn_source_power 2.5
_diffrn_source_type 'Bruker TXS'
_diffrn_source_voltage 50
_exptl_absorpt_coefficient_mu 0.211
_exptl_absorpt_correction_T_max 0.9705
_exptl_absorpt_correction_T_min 0.9063
_exptl_absorpt_correction_type multi-scan
_exptl_absorpt_process_details
;
SADABS-2016/2 - Bruker AXS area detector scaling and absorption correction
;
_exptl_crystal_colour colourless
_exptl_crystal_density_diffrn 1.294
_exptl_crystal_density_method 'not measured'
_exptl_crystal_description block
_exptl_crystal_F_000 1104
_exptl_crystal_size_max 0.100
_exptl_crystal_size_mid 0.090
_exptl_crystal_size_min 0.070
_refine_diff_density_max 0.382
_refine_diff_density_min -0.417
_refine_diff_density_rms 0.051
_refine_ls_extinction_method none
_refine_ls_goodness_of_fit_ref 1.048
_refine_ls_hydrogen_treatment constr
_refine_ls_matrix_type full
_refine_ls_number_parameters 336
_refine_ls_number_reflns 5492
_refine_ls_number_restraints 0
_refine_ls_restrained_S_all 1.048
_refine_ls_R_factor_all 0.0449
_refine_ls_R_factor_gt 0.0349
_refine_ls_shift/su_max 0.000
_refine_ls_shift/su_mean 0.000
_refine_ls_structure_factor_coef Fsqd
_refine_ls_weighting_details 'w=1/[\s^2^(Fo^2^)+(0.0272P)^2^+2.2928P] where P=(Fo^2^+2Fc^2^)/3'
_refine_ls_weighting_scheme calc
_refine_ls_wR_factor_gt 0.0811
_refine_ls_wR_factor_ref 0.0879
_reflns_Friedel_coverage 0.000
_reflns_number_gt 4640
_reflns_number_total 5492
_reflns_threshold_expression 'I > 2\s(I)'
_cod_data_source_file jo0c00114_si_002.cif
_cod_data_source_block vv258
_cod_depositor_comments
;
The following automatic conversions were performed:

data item '_exptl_absorpt_correction_type' value 'Multi-Scan' was
changed to 'multi-scan' in accordance with the
/home/data/users/saulius/crontab/automatic-downloads/rss-feeds/ACS/lib/dictionaries/cif_core.dic
dictionary named 'cif_core.dic' version 2.4.2 last updated on
2011-04-26.

Automatic conversion script
Id: cif_fix_values 7556 2019-12-06 15:28:31Z antanas 
;
_cod_database_code 4038206
_shelx_estimated_absorpt_t_min 0.979
_shelx_estimated_absorpt_t_max 0.985
_shelx_space_group_comment
;
The symmetry employed for this shelxl refinement is uniquely defined
by the following loop, which should always be used as a source of
symmetry information in preference to the above space-group names.
They are only intended as comments.
;

loop_
_space_group_symop_operation_xyz
'x, y, z'
'-x+1/2, y+1/2, -z+1/2'
'-x, -y, -z'
'x-1/2, -y-1/2, z-1/2'

loop_
_atom_site_label
_atom_site_type_symbol
_atom_site_fract_x
_atom_site_fract_y
_atom_site_fract_z
_atom_site_U_iso_or_equiv
_atom_site_adp_type
_atom_site_occupancy
_atom_site_site_symmetry_order
_atom_site_calc_flag
_atom_site_refinement_flags_posn
_atom_site_refinement_flags_adp
_atom_site_refinement_flags_occupancy
_atom_site_disorder_assembly
_atom_site_disorder_group
S1 S 0.12093(4) 0.32589(2) 0.33884(3) 0.01343(10) Uani 1 1 d . . . . .
P1 P 0.35671(4) 0.34653(2) 0.79584(3) 0.01156(10) Uani 1 1 d . . . . .
O1 O 0.16681(12) 0.28861(5) 0.25340(10) 0.0172(3) Uani 1 1 d . . . . .
O2 O 0.20263(12) 0.32477(5) 0.45583(10) 0.0179(3) Uani 1 1 d . . . . .
N1 N -0.04097(14) 0.31674(6) 0.33762(12) 0.0156(3) Uani 1 1 d . . . . .
N2 N -0.29481(16) 0.38935(6) 0.57305(13) 0.0215(3) Uani 1 1 d . . . . .
C1 C -0.34313(18) 0.35630(7) 0.48273(15) 0.0190(4) Uani 1 1 d . . . . .
H1 H -0.4410 0.3493 0.4703 0.023 Uiso 1 1 calc R U . . .
C2 C -0.26070(18) 0.33201(7) 0.40731(15) 0.0169(3) Uani 1 1 d . . . . .
H2 H -0.3022 0.3086 0.3467 0.020 Uiso 1 1 calc R U . . .
C3 C -0.11540(17) 0.34158(6) 0.41936(14) 0.0142(3) Uani 1 1 d . . . . .
C4 C -0.06431(18) 0.37638(7) 0.51276(14) 0.0162(3) Uani 1 1 d . . . . .
H4 H 0.0325 0.3851 0.5262 0.019 Uiso 1 1 calc R U . . .
C5 C -0.15631(19) 0.39775(7) 0.58476(15) 0.0194(4) Uani 1 1 d . . . . .
H5 H -0.1178 0.4204 0.6480 0.023 Uiso 1 1 calc R U . . .
C6 C 0.14687(16) 0.39121(6) 0.27993(14) 0.0142(3) Uani 1 1 d . . . . .
C7 C 0.09221(18) 0.40220(7) 0.16291(14) 0.0173(3) Uani 1 1 d . . . . .
H7 H 0.0364 0.3762 0.1176 0.021 Uiso 1 1 calc R U . . .
C8 C 0.11981(19) 0.45138(7) 0.11316(15) 0.0206(4) Uani 1 1 d . . . . .
H8 H 0.0840 0.4584 0.0329 0.025 Uiso 1 1 calc R U . . .
C9 C 0.19912(18) 0.49073(7) 0.17838(16) 0.0210(4) Uani 1 1 d . . . . .
C10 C 0.24952(18) 0.47951(7) 0.29602(16) 0.0206(4) Uani 1 1 d . . . . .
H10 H 0.3017 0.5062 0.3425 0.025 Uiso 1 1 calc R U . . .
C11 C 0.22494(17) 0.42999(7) 0.34673(15) 0.0184(4) Uani 1 1 d . . . . .
H11 H 0.2615 0.4227 0.4268 0.022 Uiso 1 1 calc R U . . .
C12 C 0.2287(2) 0.54417(8) 0.12324(19) 0.0331(5) Uani 1 1 d . . . . .
H12A H 0.3010 0.5634 0.1755 0.050 Uiso 1 1 calc R U . . .
H12B H 0.1428 0.5657 0.1123 0.050 Uiso 1 1 calc R U . . .
H12C H 0.2617 0.5381 0.0461 0.050 Uiso 1 1 calc R U . . .
C13 C 0.43635(17) 0.30762(7) 0.69107(14) 0.0155(3) Uani 1 1 d . . . . .
H13A H 0.3740 0.3063 0.6160 0.023 Uiso 1 1 calc R U . . .
H13B H 0.4533 0.2710 0.7217 0.023 Uiso 1 1 calc R U . . .
H13C H 0.5256 0.3242 0.6779 0.023 Uiso 1 1 calc R U . . .
C14 C 0.47786(17) 0.35651(7) 0.92717(14) 0.0140(3) Uani 1 1 d . . . . .
C15 C 0.45581(19) 0.39885(7) 1.00387(15) 0.0215(4) Uani 1 1 d . . . . .
H15 H 0.3758 0.4213 0.9874 0.026 Uiso 1 1 calc R U . . .
C16 C 0.5508(2) 0.40801(8) 1.10382(16) 0.0260(4) Uani 1 1 d . . . . .
H16 H 0.5357 0.4365 1.1565 0.031 Uiso 1 1 calc R U . . .
C17 C 0.6682(2) 0.37541(8) 1.12683(15) 0.0241(4) Uani 1 1 d . . . . .
H17 H 0.7346 0.3823 1.1943 0.029 Uiso 1 1 calc R U . . .
C18 C 0.6893(2) 0.33313(8) 1.05252(16) 0.0254(4) Uani 1 1 d . . . . .
H18 H 0.7690 0.3106 1.0700 0.031 Uiso 1 1 calc R U . . .
C19 C 0.59439(18) 0.32317(7) 0.95212(15) 0.0203(4) Uani 1 1 d . . . . .
H19 H 0.6089 0.2940 0.9011 0.024 Uiso 1 1 calc R U . . .
C20 C 0.20144(16) 0.31367(6) 0.83006(14) 0.0135(3) Uani 1 1 d . . . . .
C21 C 0.10278(17) 0.29665(7) 0.73613(14) 0.0169(3) Uani 1 1 d . . . . .
H21 H 0.1202 0.3016 0.6563 0.020 Uiso 1 1 calc R U . . .
C22 C -0.02049(18) 0.27262(7) 0.76067(15) 0.0197(4) Uani 1 1 d . . . . .
H22 H -0.0880 0.2611 0.6975 0.024 Uiso 1 1 calc R U . . .
C23 C -0.04537(18) 0.26537(7) 0.87770(15) 0.0192(4) Uani 1 1 d . . . . .
H23 H -0.1302 0.2491 0.8942 0.023 Uiso 1 1 calc R U . . .
C24 C 0.05302(18) 0.28185(7) 0.97039(15) 0.0173(3) Uani 1 1 d . . . . .
H24 H 0.0356 0.2765 1.0500 0.021 Uiso 1 1 calc R U . . .
C25 C 0.17666(17) 0.30614(7) 0.94752(14) 0.0152(3) Uani 1 1 d . . . . .
H25 H 0.2438 0.3175 1.0111 0.018 Uiso 1 1 calc R U . . .
C26 C 0.30981(17) 0.41190(6) 0.73548(13) 0.0130(3) Uani 1 1 d . . . . .
C27 C 0.18390(17) 0.43594(7) 0.75542(15) 0.0182(4) Uani 1 1 d . . . . .
H27 H 0.1196 0.4170 0.7973 0.022 Uiso 1 1 calc R U . . .
C28 C 0.15270(18) 0.48789(7) 0.71355(16) 0.0217(4) Uani 1 1 d . . . . .
H28 H 0.0670 0.5045 0.7268 0.026 Uiso 1 1 calc R U . . .
C29 C 0.24667(18) 0.51521(7) 0.65273(15) 0.0190(4) Uani 1 1 d . . . . .
H29 H 0.2253 0.5506 0.6243 0.023 Uiso 1 1 calc R U . . .
C30 C 0.37190(18) 0.49134(7) 0.63294(15) 0.0181(4) Uani 1 1 d . . . . .
H30 H 0.4357 0.5104 0.5910 0.022 Uiso 1 1 calc R U . . .
C31 C 0.40469(17) 0.43968(7) 0.67410(14) 0.0151(3) Uani 1 1 d . . . . .
H31 H 0.4907 0.4234 0.6607 0.018 Uiso 1 1 calc R U . . .

loop_
_atom_site_aniso_label
_atom_site_aniso_U_11
_atom_site_aniso_U_22
_atom_site_aniso_U_33
_atom_site_aniso_U_23
_atom_site_aniso_U_13
_atom_site_aniso_U_12
S1 0.0143(2) 0.0122(2) 0.01343(19) -0.00106(15) 0.00007(15) 0.00170(15)
P1 0.0117(2) 0.0115(2) 0.01154(19) 0.00037(15) 0.00173(15) 0.00000(15)
O1 0.0193(6) 0.0143(6) 0.0181(6) -0.0037(5) 0.0020(5) 0.0028(5)
O2 0.0181(6) 0.0195(6) 0.0152(6) -0.0001(5) -0.0015(5) 0.0036(5)
N1 0.0161(7) 0.0142(7) 0.0163(7) -0.0023(5) 0.0018(5) -0.0007(5)
N2 0.0220(8) 0.0234(8) 0.0197(7) -0.0004(6) 0.0055(6) 0.0011(6)
C1 0.0184(9) 0.0189(9) 0.0203(8) 0.0039(7) 0.0048(7) -0.0014(7)
C2 0.0207(9) 0.0131(8) 0.0169(8) 0.0022(6) 0.0028(7) -0.0018(7)
C3 0.0181(8) 0.0113(8) 0.0131(7) 0.0041(6) 0.0018(6) 0.0024(6)
C4 0.0161(8) 0.0155(8) 0.0165(8) 0.0012(6) 0.0002(6) 0.0022(7)
C5 0.0228(9) 0.0197(9) 0.0152(8) -0.0020(7) 0.0009(7) 0.0019(7)
C6 0.0129(8) 0.0130(8) 0.0173(8) -0.0009(6) 0.0039(6) 0.0025(6)
C7 0.0186(9) 0.0162(8) 0.0170(8) -0.0031(7) 0.0019(7) 0.0008(7)
C8 0.0250(9) 0.0204(9) 0.0172(8) 0.0011(7) 0.0053(7) 0.0031(7)
C9 0.0185(9) 0.0190(9) 0.0279(9) 0.0022(7) 0.0119(7) -0.0001(7)
C10 0.0161(9) 0.0174(9) 0.0283(9) -0.0049(7) 0.0030(7) -0.0036(7)
C11 0.0159(8) 0.0202(9) 0.0186(8) -0.0030(7) -0.0003(7) 0.0008(7)
C12 0.0392(12) 0.0233(10) 0.0388(11) 0.0065(9) 0.0125(9) -0.0076(9)
C13 0.0167(8) 0.0157(8) 0.0145(7) -0.0002(6) 0.0032(6) 0.0033(6)
C14 0.0138(8) 0.0154(8) 0.0126(7) 0.0018(6) 0.0013(6) -0.0038(6)
C15 0.0183(9) 0.0253(9) 0.0208(9) -0.0046(7) 0.0023(7) 0.0008(7)
C16 0.0281(10) 0.0321(11) 0.0178(9) -0.0077(8) 0.0024(7) -0.0039(8)
C17 0.0248(10) 0.0319(10) 0.0142(8) 0.0038(7) -0.0034(7) -0.0086(8)
C18 0.0219(9) 0.0264(10) 0.0260(9) 0.0051(8) -0.0049(7) 0.0015(8)
C19 0.0211(9) 0.0177(9) 0.0210(9) -0.0001(7) -0.0020(7) 0.0011(7)
C20 0.0125(8) 0.0113(8) 0.0170(8) 0.0007(6) 0.0027(6) 0.0010(6)
C21 0.0183(9) 0.0178(8) 0.0142(8) 0.0019(7) 0.0006(6) -0.0005(7)
C22 0.0171(9) 0.0200(9) 0.0207(8) 0.0000(7) -0.0022(7) -0.0035(7)
C23 0.0154(8) 0.0164(8) 0.0265(9) 0.0004(7) 0.0056(7) -0.0028(7)
C24 0.0196(9) 0.0163(8) 0.0171(8) 0.0009(7) 0.0061(7) -0.0014(7)
C25 0.0164(8) 0.0141(8) 0.0147(8) -0.0005(6) 0.0010(6) -0.0006(6)
C26 0.0150(8) 0.0115(8) 0.0120(7) -0.0008(6) -0.0002(6) -0.0004(6)
C27 0.0151(8) 0.0183(9) 0.0217(8) 0.0014(7) 0.0047(7) 0.0001(7)
C28 0.0161(9) 0.0182(9) 0.0309(10) -0.0014(7) 0.0037(7) 0.0055(7)
C29 0.0227(9) 0.0133(8) 0.0197(8) 0.0007(7) -0.0027(7) 0.0018(7)
C30 0.0213(9) 0.0167(9) 0.0166(8) 0.0007(7) 0.0029(7) -0.0034(7)
C31 0.0139(8) 0.0160(8) 0.0152(8) -0.0007(6) 0.0017(6) 0.0009(6)

loop_
_atom_type_symbol
_atom_type_description
_atom_type_scat_dispersion_real
_atom_type_scat_dispersion_imag
_atom_type_scat_source
C C 0.0033 0.0016 'International Tables Vol C Tables 4.2.6.8 and 6.1.1.4'
H H 0.0000 0.0000 'International Tables Vol C Tables 4.2.6.8 and 6.1.1.4'
N N 0.0061 0.0033 'International Tables Vol C Tables 4.2.6.8 and 6.1.1.4'
O O 0.0106 0.0060 'International Tables Vol C Tables 4.2.6.8 and 6.1.1.4'
P P 0.1023 0.0942 'International Tables Vol C Tables 4.2.6.8 and 6.1.1.4'
S S 0.1246 0.1234 'International Tables Vol C Tables 4.2.6.8 and 6.1.1.4'

loop_
_geom_angle_atom_site_label_1
_geom_angle_atom_site_label_2
_geom_angle_atom_site_label_3
_geom_angle
_geom_angle_site_symmetry_1
_geom_angle_site_symmetry_3
_geom_angle_publ_flag
O1 S1 O2 115.07(7) . . ?
O1 S1 N1 106.60(7) . . ?
O2 S1 N1 115.22(7) . . ?
O1 S1 C6 105.15(7) . . ?
O2 S1 C6 105.93(7) . . ?
N1 S1 C6 108.23(7) . . ?
C13 P1 C20 109.80(8) . . ?
C13 P1 C14 110.03(8) . . ?
C20 P1 C14 110.89(7) . . ?
C13 P1 C26 110.12(7) . . ?
C20 P1 C26 108.59(7) . . ?
C14 P1 C26 107.38(7) . . ?
C3 N1 S1 121.57(12) . . ?
C5 N2 C1 114.47(15) . . ?
N2 C1 C2 124.67(16) . . ?
N2 C1 H1 117.7 . . ?
C2 C1 H1 117.7 . . ?
C1 C2 C3 120.48(16) . . ?
C1 C2 H2 119.8 . . ?
C3 C2 H2 119.8 . . ?
N1 C3 C2 116.69(14) . . ?
N1 C3 C4 128.09(15) . . ?
C2 C3 C4 115.20(15) . . ?
C5 C4 C3 119.46(16) . . ?
C5 C4 H4 120.3 . . ?
C3 C4 H4 120.3 . . ?
N2 C5 C4 125.70(16) . . ?
N2 C5 H5 117.2 . . ?
C4 C5 H5 117.2 . . ?
C11 C6 C7 119.97(15) . . ?
C11 C6 S1 121.17(13) . . ?
C7 C6 S1 118.80(12) . . ?
C8 C7 C6 119.53(16) . . ?
C8 C7 H7 120.2 . . ?
C6 C7 H7 120.2 . . ?
C7 C8 C9 121.42(16) . . ?
C7 C8 H8 119.3 . . ?
C9 C8 H8 119.3 . . ?
C10 C9 C8 118.13(16) . . ?
C10 C9 C12 120.88(17) . . ?
C8 C9 C12 120.98(17) . . ?
C11 C10 C9 121.19(16) . . ?
C11 C10 H10 119.4 . . ?
C9 C10 H10 119.4 . . ?
C6 C11 C10 119.72(16) . . ?
C6 C11 H11 120.1 . . ?
C10 C11 H11 120.1 . . ?
C9 C12 H12A 109.5 . . ?
C9 C12 H12B 109.5 . . ?
H12A C12 H12B 109.5 . . ?
C9 C12 H12C 109.5 . . ?
H12A C12 H12C 109.5 . . ?
H12B C12 H12C 109.5 . . ?
P1 C13 H13A 109.5 . . ?
P1 C13 H13B 109.5 . . ?
H13A C13 H13B 109.5 . . ?
P1 C13 H13C 109.5 . . ?
H13A C13 H13C 109.5 . . ?
H13B C13 H13C 109.5 . . ?
C19 C14 C15 120.04(15) . . ?
C19 C14 P1 120.66(13) . . ?
C15 C14 P1 119.28(13) . . ?
C16 C15 C14 119.89(17) . . ?
C16 C15 H15 120.1 . . ?
C14 C15 H15 120.1 . . ?
C15 C16 C17 119.80(17) . . ?
C15 C16 H16 120.1 . . ?
C17 C16 H16 120.1 . . ?
C18 C17 C16 120.49(17) . . ?
C18 C17 H17 119.8 . . ?
C16 C17 H17 119.8 . . ?
C17 C18 C19 120.43(17) . . ?
C17 C18 H18 119.8 . . ?
C19 C18 H18 119.8 . . ?
C18 C19 C14 119.32(17) . . ?
C18 C19 H19 120.3 . . ?
C14 C19 H19 120.3 . . ?
C25 C20 C21 120.45(15) . . ?
C25 C20 P1 121.05(12) . . ?
C21 C20 P1 118.49(12) . . ?
C22 C21 C20 119.44(15) . . ?
C22 C21 H21 120.3 . . ?
C20 C21 H21 120.3 . . ?
C21 C22 C23 120.07(16) . . ?
C21 C22 H22 120.0 . . ?
C23 C22 H22 120.0 . . ?
C24 C23 C22 120.31(16) . . ?
C24 C23 H23 119.8 . . ?
C22 C23 H23 119.8 . . ?
C25 C24 C23 120.41(15) . . ?
C25 C24 H24 119.8 . . ?
C23 C24 H24 119.8 . . ?
C24 C25 C20 119.31(15) . . ?
C24 C25 H25 120.3 . . ?
C20 C25 H25 120.3 . . ?
C27 C26 C31 120.27(15) . . ?
C27 C26 P1 120.44(12) . . ?
C31 C26 P1 119.18(12) . . ?
C26 C27 C28 119.69(15) . . ?
C26 C27 H27 120.2 . . ?
C28 C27 H27 120.2 . . ?
C29 C28 C27 119.89(16) . . ?
C29 C28 H28 120.1 . . ?
C27 C28 H28 120.1 . . ?
C28 C29 C30 120.45(16) . . ?
C28 C29 H29 119.8 . . ?
C30 C29 H29 119.8 . . ?
C29 C30 C31 120.42(16) . . ?
C29 C30 H30 119.8 . . ?
C31 C30 H30 119.8 . . ?
C30 C31 C26 119.29(15) . . ?
C30 C31 H31 120.4 . . ?
C26 C31 H31 120.4 . . ?

loop_
_geom_bond_atom_site_label_1
_geom_bond_atom_site_label_2
_geom_bond_distance
_geom_bond_site_symmetry_2
_geom_bond_publ_flag
S1 O1 1.4496(12) . ?
S1 O2 1.4575(12) . ?
S1 N1 1.5722(14) . ?
S1 C6 1.7846(17) . ?
P1 C13 1.7790(16) . ?
P1 C20 1.7869(16) . ?
P1 C14 1.7921(16) . ?
P1 C26 1.7982(16) . ?
N1 C3 1.386(2) . ?
N2 C5 1.339(2) . ?
N2 C1 1.351(2) . ?
C1 C2 1.377(2) . ?
C1 H1 0.9500 . ?
C2 C3 1.407(2) . ?
C2 H2 0.9500 . ?
C3 C4 1.409(2) . ?
C4 C5 1.384(2) . ?
C4 H4 0.9500 . ?
C5 H5 0.9500 . ?
C6 C11 1.388(2) . ?
C6 C7 1.394(2) . ?
C7 C8 1.386(2) . ?
C7 H7 0.9500 . ?
C8 C9 1.395(3) . ?
C8 H8 0.9500 . ?
C9 C10 1.392(3) . ?
C9 C12 1.510(2) . ?
C10 C11 1.391(2) . ?
C10 H10 0.9500 . ?
C11 H11 0.9500 . ?
C12 H12A 0.9800 . ?
C12 H12B 0.9800 . ?
C12 H12C 0.9800 . ?
C13 H13A 0.9800 . ?
C13 H13B 0.9800 . ?
C13 H13C 0.9800 . ?
C14 C19 1.394(2) . ?
C14 C15 1.399(2) . ?
C15 C16 1.385(2) . ?
C15 H15 0.9500 . ?
C16 C17 1.388(3) . ?
C16 H16 0.9500 . ?
C17 C18 1.378(3) . ?
C17 H17 0.9500 . ?
C18 C19 1.391(2) . ?
C18 H18 0.9500 . ?
C19 H19 0.9500 . ?
C20 C25 1.397(2) . ?
C20 C21 1.402(2) . ?
C21 C22 1.387(2) . ?
C21 H21 0.9500 . ?
C22 C23 1.392(2) . ?
C22 H22 0.9500 . ?
C23 C24 1.387(2) . ?
C23 H23 0.9500 . ?
C24 C25 1.387(2) . ?
C24 H24 0.9500 . ?
C25 H25 0.9500 . ?
C26 C27 1.394(2) . ?
C26 C31 1.398(2) . ?
C27 C28 1.395(2) . ?
C27 H27 0.9500 . ?
C28 C29 1.382(3) . ?
C28 H28 0.9500 . ?
C29 C30 1.386(2) . ?
C29 H29 0.9500 . ?
C30 C31 1.389(2) . ?
C30 H30 0.9500 . ?
C31 H31 0.9500 . ?

loop_
_geom_torsion_atom_site_label_1
_geom_torsion_atom_site_label_2
_geom_torsion_atom_site_label_3
_geom_torsion_atom_site_label_4
_geom_torsion
_geom_torsion_site_symmetry_1
_geom_torsion_site_symmetry_2
_geom_torsion_site_symmetry_3
_geom_torsion_site_symmetry_4
_geom_torsion_publ_flag
O1 S1 N1 C3 172.33(12) . . . . ?
O2 S1 N1 C3 43.34(15) . . . . ?
C6 S1 N1 C3 -75.00(14) . . . . ?
C5 N2 C1 C2 0.5(3) . . . . ?
N2 C1 C2 C3 -1.3(3) . . . . ?
S1 N1 C3 C2 177.79(12) . . . . ?
S1 N1 C3 C4 -0.9(2) . . . . ?
C1 C2 C3 N1 -178.20(15) . . . . ?
C1 C2 C3 C4 0.7(2) . . . . ?
N1 C3 C4 C5 179.33(16) . . . . ?
C2 C3 C4 C5 0.6(2) . . . . ?
C1 N2 C5 C4 0.9(3) . . . . ?
C3 C4 C5 N2 -1.5(3) . . . . ?
O1 S1 C6 C11 -125.97(14) . . . . ?
O2 S1 C6 C11 -3.70(15) . . . . ?
N1 S1 C6 C11 120.40(14) . . . . ?
O1 S1 C6 C7 51.27(14) . . . . ?
O2 S1 C6 C7 173.54(13) . . . . ?
N1 S1 C6 C7 -62.36(14) . . . . ?
C11 C6 C7 C8 1.8(2) . . . . ?
S1 C6 C7 C8 -175.46(13) . . . . ?
C6 C7 C8 C9 -1.2(3) . . . . ?
C7 C8 C9 C10 -0.5(3) . . . . ?
C7 C8 C9 C12 179.92(17) . . . . ?
C8 C9 C10 C11 1.6(3) . . . . ?
C12 C9 C10 C11 -178.75(17) . . . . ?
C7 C6 C11 C10 -0.7(2) . . . . ?
S1 C6 C11 C10 176.53(13) . . . . ?
C9 C10 C11 C6 -1.1(3) . . . . ?
C13 P1 C14 C19 -19.06(16) . . . . ?
C20 P1 C14 C19 102.60(15) . . . . ?
C26 P1 C14 C19 -138.92(14) . . . . ?
C13 P1 C14 C15 159.81(13) . . . . ?
C20 P1 C14 C15 -78.52(15) . . . . ?
C26 P1 C14 C15 39.96(15) . . . . ?
C19 C14 C15 C16 0.8(3) . . . . ?
P1 C14 C15 C16 -178.08(14) . . . . ?
C14 C15 C16 C17 0.6(3) . . . . ?
C15 C16 C17 C18 -1.6(3) . . . . ?
C16 C17 C18 C19 1.2(3) . . . . ?
C17 C18 C19 C14 0.2(3) . . . . ?
C15 C14 C19 C18 -1.2(3) . . . . ?
P1 C14 C19 C18 177.69(14) . . . . ?
C13 P1 C20 C25 131.16(14) . . . . ?
C14 P1 C20 C25 9.36(16) . . . . ?
C26 P1 C20 C25 -108.39(14) . . . . ?
C13 P1 C20 C21 -50.37(15) . . . . ?
C14 P1 C20 C21 -172.17(13) . . . . ?
C26 P1 C20 C21 70.08(14) . . . . ?
C25 C20 C21 C22 0.5(2) . . . . ?
P1 C20 C21 C22 -177.95(13) . . . . ?
C20 C21 C22 C23 -0.2(3) . . . . ?
C21 C22 C23 C24 -0.3(3) . . . . ?
C22 C23 C24 C25 0.6(3) . . . . ?
C23 C24 C25 C20 -0.3(2) . . . . ?
C21 C20 C25 C24 -0.3(2) . . . . ?
P1 C20 C25 C24 178.15(13) . . . . ?
C13 P1 C26 C27 140.26(14) . . . . ?
C20 P1 C26 C27 20.01(15) . . . . ?
C14 P1 C26 C27 -99.94(14) . . . . ?
C13 P1 C26 C31 -43.40(15) . . . . ?
C20 P1 C26 C31 -163.64(12) . . . . ?
C14 P1 C26 C31 76.40(14) . . . . ?
C31 C26 C27 C28 0.2(2) . . . . ?
P1 C26 C27 C28 176.46(13) . . . . ?
C26 C27 C28 C29 -0.1(3) . . . . ?
C27 C28 C29 C30 0.0(3) . . . . ?
C28 C29 C30 C31 -0.1(3) . . . . ?
C29 C30 C31 C26 0.2(2) . . . . ?
C27 C26 C31 C30 -0.2(2) . . . . ?
P1 C26 C31 C30 -176.57(12) . . . . ?
